data_2005162
loop_
_publ_author_name
'G\"orbitz, C. H.'
'Dalhus, B.'

_publ_section_title
;
 <small>L</small>-Cysteine, Monoclinic Form, Redetermination at 120K
;
_journal_issue 7
_journal_name_full 'Acta Crystallographica Section C'
_journal_page_first 1756
_journal_page_last 1759
_journal_paper_doi 10.1107/S0108270196003952
_journal_volume 52
_journal_year 1996
_chemical_formula_iupac 'C3 H7 N O2 S'
_chemical_formula_sum 'C3 H7 N O2 S'
_chemical_formula_weight 121.16
_chemical_name_systematic
;
 L-cysteine
;
_space_group_IT_number 4
_symmetry_cell_setting monoclinic
_symmetry_space_group_name_Hall 'P 2yb'
_symmetry_space_group_name_H-M 'P 1 21 1'
_audit_creation_method SHELXL
_cell_angle_alpha 90.00
_cell_angle_beta 109.00(2)
_cell_angle_gamma 90.00
_cell_formula_units_Z 4
_cell_length_a 9.441(2)
_cell_length_b 5.2220(10)
_cell_length_c 11.337(4)
_cell_measurement_reflns_used 25
_cell_measurement_temperature 120(2)
_cell_measurement_theta_max 20.0
_cell_measurement_theta_min 15.0
_cell_volume 528.5(2)
_computing_molecular_graphics 'ORTEPII (Johnson, 1976)'
_computing_structure_refinement 'SHELXL93 (Sheldrick, 1993)'
_computing_structure_solution 'SIR92 (Altomare et al., 1994)'
_diffrn_ambient_temperature 120(2)
_diffrn_measurement_device 'Nicolet P3 diffractometer'
_diffrn_measurement_method '2\q scan'
_diffrn_radiation_monochromator graphite
_diffrn_radiation_source 'fine-focus sealed tube'
_diffrn_radiation_type MoK\a
_diffrn_radiation_wavelength 0.71069
_diffrn_reflns_av_R_equivalents 0.0249
_diffrn_reflns_av_sigmaI/netI 0.0249
_diffrn_reflns_limit_h_max 15
_diffrn_reflns_limit_h_min -16
_diffrn_reflns_limit_k_max 0
_diffrn_reflns_limit_k_min -8
_diffrn_reflns_limit_l_max 19
_diffrn_reflns_limit_l_min 0
_diffrn_reflns_number 3094
_diffrn_reflns_theta_max 37.5
_diffrn_reflns_theta_min 2.0
_diffrn_standards_decay_% 0.0
_diffrn_standards_interval_count 96
_diffrn_standards_number 3
_exptl_absorpt_coefficient_mu 0.496
_exptl_absorpt_correction_T_max 0.983
_exptl_absorpt_correction_T_min 0.954
_exptl_absorpt_correction_type 'refined from \DF (DIFABS; Walker & Stuart, 1983)'
_exptl_crystal_colour Colourless
_exptl_crystal_density_diffrn 1.523
_exptl_crystal_description Block
_exptl_crystal_F_000 256
_exptl_crystal_size_max 0.95
_exptl_crystal_size_mid 0.50
_exptl_crystal_size_min 0.35
_refine_diff_density_max 0.365
_refine_diff_density_min -0.717
_refine_ls_abs_structure_details 'Flack (1983)'
_refine_ls_abs_structure_Flack -0.01(5)
_refine_ls_extinction_method none
_refine_ls_goodness_of_fit_all 1.066
_refine_ls_goodness_of_fit_obs 1.071
_refine_ls_hydrogen_treatment refall
_refine_ls_matrix_type full
_refine_ls_number_parameters 161
_refine_ls_number_reflns 3000
_refine_ls_number_restraints 1
_refine_ls_restrained_S_all 1.066
_refine_ls_restrained_S_obs 1.071
_refine_ls_R_factor_all 0.0323
_refine_ls_R_factor_obs 0.0311
_refine_ls_shift/esd_max -0.061
_refine_ls_shift/esd_mean 0.003
_refine_ls_structure_factor_coef Fsqd
_refine_ls_weighting_details 'w = 1/[\s^2^(Fo^2^)+(0.0552P)^2^+0.0609P] where P=(Fo^2^+2Fc^2^)/3'
_refine_ls_weighting_scheme calc
_refine_ls_wR_factor_all 0.0836
_refine_ls_wR_factor_obs 0.0825
_reflns_number_observed 2896
_reflns_number_total 3000
_reflns_observed_criterion >2sigma(I)
_cod_data_source_file na1229.cif
_cod_data_source_block cys
_cod_depositor_comments
;
The following automatic conversions were performed:

'_refine_ls_weighting_scheme' value 'calc w =
1/[\s^2^(Fo^2^)+(0.0552P)^2^+0.0609P] where P=(Fo^2^+2Fc^2^)/3' was
changed to 'calc'. New tag '_refine_ls_weighting_details' was
created. The value of the new tag was set to 'w =
1/[\s^2^(Fo^2^)+(0.0552P)^2^+0.0609P] where P=(Fo^2^+2Fc^2^)/3'.

Automatic conversion script
Id: cif_fix_values 3143 2015-03-26 13:38:13Z robertas 
;
_cod_original_sg_symbol_H-M 'P 21'
_cod_database_code 2005162
_cod_database_fobs_code 2005162

loop_
_symmetry_equiv_pos_as_xyz
'x, y, z'
'-x, y+1/2, -z'

loop_
_atom_site_aniso_label
_atom_site_aniso_U_11
_atom_site_aniso_U_22
_atom_site_aniso_U_33
_atom_site_aniso_U_12
_atom_site_aniso_U_13
_atom_site_aniso_U_23
S1A 0.02261(13) 0.02398(14) 0.01540(11) 0.00338(12) 0.00295(9) -0.00084(10)
O1A 0.0084(3) 0.0168(3) 0.0205(3) 0.0012(3) 0.0068(2) 0.0016(3)
O2A 0.0129(3) 0.0125(3) 0.0257(4) 0.0038(3) 0.0070(3) 0.0027(3)
N1A 0.0086(3) 0.0130(3) 0.0170(3) 0.0028(3) 0.0049(3) 0.0014(3)
C1A 0.0064(3) 0.0121(4) 0.0159(4) 0.0011(3) 0.0032(3) -0.0013(3)
C2A 0.0073(3) 0.0116(4) 0.0175(4) 0.0011(3) 0.0050(3) 0.0011(3)
C3A 0.0146(4) 0.0215(5) 0.0187(4) 0.0036(4) 0.0088(3) 0.0031(4)
S1B 0.0389(2) 0.0230(2) 0.02218(14) -0.00616(14) 0.01143(13) -0.00627(12)
O1B 0.0103(3) 0.0128(3) 0.0252(4) -0.0025(2) 0.0096(3) -0.0033(3)
O2B 0.0177(4) 0.0121(4) 0.0276(4) -0.0011(3) 0.0117(3) 0.0038(3)
N1B 0.0093(3) 0.0136(4) 0.0201(4) -0.0036(3) 0.0054(3) 0.0008(3)
C1B 0.0077(3) 0.0128(4) 0.0150(4) -0.0017(3) 0.0049(3) 0.0004(3)
C2B 0.0079(3) 0.0120(4) 0.0168(4) -0.0005(3) 0.0055(3) 0.0013(3)
C3B 0.0184(4) 0.0167(4) 0.0172(4) -0.0002(4) 0.0074(3) 0.0009(4)

loop_
_atom_site_label
_atom_site_occupancy
_atom_site_fract_x
_atom_site_fract_y
_atom_site_fract_z
_atom_site_U_iso_or_equiv
_atom_site_thermal_displace_type
_atom_site_calc_flag
_atom_site_refinement_flags
_atom_site_type_symbol
S1A 1 .11263(4) .82302(8) .09326(3) .02145(7) Uani d . S
H7A 1 .134(3) .592(8) .148(3) .043 Uiso d . H
O1A 1 .08519(9) .9939(2) .39891(8) .01471(14) Uani d . O
O2A 1 .12029(10) 1.3406(2) .29716(9) .01687(15) Uani d . O
N1A 1 .33018(10) .7544(2) .39478(9) .01266(14) Uani d . N
H1A 1 .250(3) .648(6) .355(2) .022(6) Uiso d . H
H2A 1 .424(3) .685(6) .399(2) .027(6) Uiso d . H
H3A 1 .348(3) .763(7) .486(3) .034(7) Uiso d . H
C1A 1 .15624(10) 1.1219(2) .34317(10) .01158(15) Uani d . C
C2A 1 .29769(11) 1.0033(2) .32817(10) .01188(15) Uani d . C
H4A 1 .380(2) 1.117(3) .3664(10) .014 Uiso calc R H
C3A 1 .28458(13) .9734(3) .19096(11) .0174(2) Uani d . C
H5A 1 .3736(16) .8671(19) .18582(14) .021 Uiso calc R H
H6A 1 .2926(2) 1.151(3) .1553(6) .021 Uiso calc R H
S1B 1 .32276(5) 1.41241(8) .92329(4) .02765(9) Uani d . S
H7B 1 .177(4) 1.446(10) .914(3) .055 Uiso d . H
O1B 1 .41579(10) 1.0490(2) .62518(9) .01519(14) Uani d . O
O2B 1 .34280(11) 1.4559(2) .62690(10) .0181(2) Uani d . O
N1B 1 .15813(11) .8770(2) .64868(10) .0142(2) Uani d . N
H1B 1 .236(3) .748(7) .674(2) .028(6) Uiso d . H
H2B 1 .086(3) .830(7) .672(3) .033(7) Uiso d . H
H3B 1 .116(4) .887(9) .558(3) .048(9) Uiso d . H
C1B 1 .33335(11) 1.2229(2) .64556(10) .01153(15) Uani d . C
C2B 1 .21423(11) 1.1327(2) .70159(10) .01188(15) Uani d . C
H4B 1 .135(2) 1.250(3) .6807(5) .014 Uiso calc R H
C3B 1 .27882(14) 1.1084(3) .84356(11) .0171(2) Uani d . C
H5B 1 .3722(17) 1.002(2) .8654(4) .020 Uiso calc R H
H6B 1 .2048(14) 1.0156(17) .8744(6) .020 Uiso calc R H

loop_
_atom_type_symbol
_atom_type_description
_atom_type_scat_dispersion_real
_atom_type_scat_dispersion_imag
_atom_type_scat_source
C C 0.0033 0.0016 'International Tables Vol C Tables 4.2.6.8 and 6.1.1.4'
H H 0.0000 0.0000 'International Tables Vol C Tables 4.2.6.8 and 6.1.1.4'
N N 0.0061 0.0033 'International Tables Vol C Tables 4.2.6.8 and 6.1.1.4'
O O 0.0106 0.0060 'International Tables Vol C Tables 4.2.6.8 and 6.1.1.4'
S S 0.1246 0.1234 'International Tables Vol C Tables 4.2.6.8 and 6.1.1.4'

loop_
_geom_angle_atom_site_label_1
_geom_angle_atom_site_label_2
_geom_angle_atom_site_label_3
_geom_angle
_geom_angle_publ_flag
C3A S1A H7A 98.1(14) yes
C2A N1A H1A 106.0(16) ?
C2A N1A H2A 113.3(18) ?
H1A N1A H2A 113.(3) ?
C2A N1A H3A 115.(2) ?
H1A N1A H3A 112.(2) ?
H2A N1A H3A 98.(2) ?
O1A C1A O2A 125.30(10) yes
O1A C1A C2A 117.98(10) yes
O2A C1A C2A 116.72(10) yes
N1A C2A C3A 111.32(9) yes
N1A C2A C1A 109.94(8) yes
C3A C2A C1A 111.71(9) yes
N1A C2A H4A 107.90(6) ?
C3A C2A H4A 107.90(7) ?
C1A C2A H4A 107.90(6) ?
C2A C3A S1A 115.12(8) yes
C2A C3A H5A 108.49(6) ?
S1A C3A H5A 108.49(4) ?
C2A C3A H6A 108.49(7) ?
S1A C3A H6A 108.49(5) ?
H5A C3A H6A 107.5 ?
C3B S1B H7B 91.(2) yes
C2B N1B H1B 111.7(18) ?
C2B N1B H2B 111.(2) ?
H1B N1B H2B 109.(3) ?
C2B N1B H3B 110.(3) ?
H1B N1B H3B 111.(3) ?
H2B N1B H3B 105.(3) ?
O2B C1B O1B 126.06(10) yes
O2B C1B C2B 118.26(10) yes
O1B C1B C2B 115.66(10) yes
N1B C2B C3B 108.49(9) yes
N1B C2B C1B 108.72(9) yes
C3B C2B C1B 111.48(9) yes
N1B C2B H4B 109.37(6) ?
C3B C2B H4B 109.37(6) ?
C1B C2B H4B 109.37(6) ?
C2B C3B S1B 113.66(9) yes
C2B C3B H5B 108.83(6) ?
S1B C3B H5B 108.83(4) ?
C2B C3B H6B 108.83(6) ?
S1B C3B H6B 108.83(4) ?
H5B C3B H6B 107.7 ?

loop_
_geom_bond_atom_site_label_1
_geom_bond_atom_site_label_2
_geom_bond_distance
_geom_bond_publ_flag
S1A C3A 1.8189(14) yes
S1A H7A 1.34(4) yes
O1A C1A 1.2539(14) yes
O2A C1A 1.2551(15) yes
N1A C2A 1.4839(15) yes
N1A H1A 0.93(3) ?
N1A H2A 0.95(3) ?
N1A H3A 0.99(3) ?
C1A C2A 1.5312(14) yes
C2A C3A 1.528(2) yes
C2A H4A 0.96(2) ?
C3A H5A 1.02(2) ?
C3A H6A 1.02(2) ?
S1B C3B 1.8070(14) yes
S1B H7B 1.35(3) yes
O1B C1B 1.2650(14) yes
O2B C1B 1.2435(15) yes
N1B C2B 1.489(2) yes
N1B H1B 0.97(3) ?
N1B H2B 0.84(3) ?
N1B H3B 0.98(3) ?
C1B C2B 1.5345(14) yes
C2B C3B 1.530(2) yes
C2B H4B 0.94(2) ?
C3B H5B 1.00(2) ?
C3B H6B 1.00(2) ?

loop_
_geom_torsion_atom_site_label_1
_geom_torsion_atom_site_label_2
_geom_torsion_atom_site_label_3
_geom_torsion_atom_site_label_4
_geom_torsion
_geom_torsion_publ_flag
O1A C1A C2A N1A -4.47(14) yes
O2A C1A C2A N1A 176.13(9) ?
O1A C1A C2A C3A 119.65(12) ?
O2A C1A C2A C3A -59.75(13) ?
N1A C2A C3A S1A 74.39(10) yes
C2A C3A S1A H7A -64.6(14) yes
C1A C2A C3A S1A -48.95(12) ?
O2B C1B C2B N1B 146.19(11) ?
O1B C1B C2B N1B -35.30(13) yes
O2B C1B C2B C3B -94.26(13) ?
O1B C1B C2B C3B 84.25(13) ?
N1B C2B C3B S1B -170.15(7) yes
C2B C3B S1B H7B 80.8(16) yes
C1B C2B C3B S1B 70.16(11) ?

loop_
_cod_related_entry_id
_cod_related_entry_database
_cod_related_entry_code
1 ChemSpider 5653
